data_7044549
loop_
_publ_author_name
'Siegmund, Daniel'
'Lorenz, Nicole'
'Gothe, Yvonne'
'Spies, Christian'
'Geissler, Bastian'
'Prochnow, Pascal'
'Nuernberger, Patrick'
'Bandow, Julia E.'
'Metzler-Nolte, Nils'

_publ_section_title
;
 Benzannulated Re(i)--NHC complexes: synthesis, photophysical properties
 and antimicrobial activity
;
_journal_name_full 'Dalton Trans.'
_journal_paper_doi 10.1039/C7DT02874A
_journal_year 2017
_chemical_formula_sum 'C33 H30 Br N4 O4 Re'
_chemical_formula_weight 812.72
_space_group_crystal_system monoclinic
_space_group_IT_number 14
_space_group_name_Hall '-P 2ybc'
_space_group_name_H-M_alt 'P 1 21/c 1'
_symmetry_space_group_name_Hall '-P 2ybc'
_symmetry_space_group_name_H-M 'P 1 21/c 1'
_atom_sites_solution_hydrogens mixed
_audit_creation_method SHELXL-2017/1
_audit_update_record
;
2017-10-04 deposited with the CCDC.
2017-10-12 downloaded from the CCDC.
;
_cell_angle_alpha 90
_cell_angle_beta 99.558(2)
_cell_angle_gamma 90
_cell_formula_units_Z 8
_cell_length_a 18.0169(4)
_cell_length_b 28.4257(6)
_cell_length_c 12.1002(3)
_cell_measurement_reflns_used 21257
_cell_measurement_temperature 173(2)
_cell_measurement_theta_max 34.7910
_cell_measurement_theta_min 3.0790
_cell_volume 6111.0(2)
_computing_cell_refinement
;
CrysAlisPro, Agilent Technologies,
Version 1.171.36.24 (release 03-12-2012 CrysAlis171 .NET)
(compiled Dec  3 2012,18:21:49)
;
_computing_data_collection
;
CrysAlisPro, Agilent Technologies,
Version 1.171.36.24 (release 03-12-2012 CrysAlis171 .NET)
(compiled Dec  3 2012,18:21:49)
;
_computing_data_reduction
;
CrysAlisPro, Agilent Technologies,
Version 1.171.36.24 (release 03-12-2012 CrysAlis171 .NET)
(compiled Dec  3 2012,18:21:49)
;
_computing_molecular_graphics 'ORTEP-3 (Farrugia, 2012)'
_computing_publication_material 'CIFTAB (sheldrick)'
_computing_structure_refinement 'SHELXL-2017/1 (Sheldrick, 2017)'
_computing_structure_solution 'SHELXS (Sheldrick 2017)'
_diffrn_ambient_temperature 173(2)
_diffrn_measured_fraction_theta_full 0.998
_diffrn_measured_fraction_theta_max 0.998
_diffrn_measurement_device_type 'Xcalibur, Sapphire2, large Be window'
_diffrn_radiation_type MoK\a
_diffrn_radiation_wavelength 0.71073
_diffrn_reflns_av_R_equivalents 0.0368
_diffrn_reflns_av_unetI/netI 0.0354
_diffrn_reflns_Laue_measured_fraction_full 0.998
_diffrn_reflns_Laue_measured_fraction_max 0.998
_diffrn_reflns_limit_h_max 23
_diffrn_reflns_limit_h_min -22
_diffrn_reflns_limit_k_max 36
_diffrn_reflns_limit_k_min -36
_diffrn_reflns_limit_l_max 15
_diffrn_reflns_limit_l_min -11
_diffrn_reflns_number 61683
_diffrn_reflns_point_group_measured_fraction_full 0.998
_diffrn_reflns_point_group_measured_fraction_max 0.998
_diffrn_reflns_theta_full 25.000
_diffrn_reflns_theta_max 27.499
_diffrn_reflns_theta_min 2.864
_exptl_absorpt_coefficient_mu 5.329
_exptl_absorpt_correction_T_max 1.00000
_exptl_absorpt_correction_T_min 0.75939
_exptl_absorpt_correction_type multi-scan
_exptl_absorpt_process_details
;
CrysAlisPro, Agilent Technologies,
Version 1.171.36.24 (release 03-12-2012 CrysAlis171 .NET)
(compiled Dec  3 2012,18:21:49)
Empirical absorption correction using spherical harmonics,
 implemented in SCALE3 ABSPACK scaling algorithm.
;
_exptl_crystal_colour yellow
_exptl_crystal_density_diffrn 1.767
_exptl_crystal_description needle
_exptl_crystal_F_000 3184
_exptl_crystal_size_max 0.250
_exptl_crystal_size_mid 0.175
_exptl_crystal_size_min 0.125
_refine_diff_density_max 2.907
_refine_diff_density_min -1.023
_refine_diff_density_rms 0.122
_refine_ls_extinction_method none
_refine_ls_goodness_of_fit_ref 1.092
_refine_ls_hydrogen_treatment mixed
_refine_ls_matrix_type full
_refine_ls_number_parameters 788
_refine_ls_number_reflns 14006
_refine_ls_number_restraints 0
_refine_ls_restrained_S_all 1.092
_refine_ls_R_factor_all 0.0418
_refine_ls_R_factor_gt 0.0303
_refine_ls_shift/su_max 0.004
_refine_ls_shift/su_mean 0.000
_refine_ls_structure_factor_coef Fsqd
_refine_ls_weighting_details 'w=1/[\s^2^(Fo^2^)+(0.0274P)^2^+2.9239P] where P=(Fo^2^+2Fc^2^)/3'
_refine_ls_weighting_scheme calc
_refine_ls_wR_factor_gt 0.0650
_refine_ls_wR_factor_ref 0.0695
_reflns_Friedel_coverage 0.000
_reflns_number_gt 11730
_reflns_number_total 14006
_reflns_threshold_expression 'I > 2\s(I)'
_cod_data_source_file c7dt02874a2.cif
_cod_data_source_block 5c
_cod_database_code 7044549
_shelx_shelxl_version_number 2017/1
_shelx_space_group_comment
;
The symmetry employed for this shelxl refinement is uniquely defined
by the following loop, which should always be used as a source of
symmetry information in preference to the above space-group names.
They are only intended as comments.
;
_shelx_estimated_absorpt_t_min 0.349
_shelx_estimated_absorpt_t_max 0.556

loop_
_space_group_symop_operation_xyz
'x, y, z'
'-x, y+1/2, -z+1/2'
'-x, -y, -z'
'x, -y-1/2, z-1/2'

loop_
_atom_site_label
_atom_site_type_symbol
_atom_site_fract_x
_atom_site_fract_y
_atom_site_fract_z
_atom_site_U_iso_or_equiv
_atom_site_adp_type
_atom_site_occupancy
_atom_site_site_symmetry_order
_atom_site_calc_flag
_atom_site_refinement_flags_posn
_atom_site_refinement_flags_adp
Re1 Re 0.66393(2) 0.69437(2) 0.60742(2) 0.01972(4) Uani 1 1 d . .
Br1 Br 0.86372(2) 0.58082(2) 0.51385(4) 0.04186(12) Uani 1 1 d . .
N1 N 0.68265(16) 0.60592(10) 0.4590(2) 0.0227(6) Uani 1 1 d . .
H1A H 0.729918 0.604095 0.491978 0.027 Uiso 1 1 calc R U
O1 O 0.81524(16) 0.70868(12) 0.5282(3) 0.0484(8) Uani 1 1 d . .
C1 C 0.7584(2) 0.70273(13) 0.5562(3) 0.0289(9) Uani 1 1 d . .
Re2 Re 0.17246(2) 0.68845(2) 0.08039(2) 0.02155(4) Uani 1 1 d . .
Br2 Br 0.35653(2) 0.56438(2) 0.01185(3) 0.03008(9) Uani 1 1 d . .
O2 O 0.70614(17) 0.77570(10) 0.7770(3) 0.0421(7) Uani 1 1 d . .
N2 N 0.56706(16) 0.62767(10) 0.4183(2) 0.0208(6) Uani 1 1 d . .
C2 C 0.6915(2) 0.74440(13) 0.7169(3) 0.0269(8) Uani 1 1 d . .
N3 N 0.69925(15) 0.63575(10) 0.7201(2) 0.0192(6) Uani 1 1 d . .
O3 O 0.60096(17) 0.76921(10) 0.4345(3) 0.0437(8) Uani 1 1 d . .
C3 C 0.6235(2) 0.74114(13) 0.5007(3) 0.0274(8) Uani 1 1 d . .
O4 O 0.31374(17) 0.68938(10) -0.0327(3) 0.0449(8) Uani 1 1 d . .
N4 N 0.56587(16) 0.67940(10) 0.6869(2) 0.0213(6) Uani 1 1 d . .
C4 C 0.63314(19) 0.63817(12) 0.4855(3) 0.0206(7) Uani 1 1 d . .
N5 N 0.17716(16) 0.59329(10) -0.0484(2) 0.0220(6) Uani 1 1 d . .
H5A H 0.223420 0.589079 -0.012918 0.026 Uiso 1 1 calc R U
O5 O 0.11085(17) 0.76089(10) -0.0996(2) 0.0416(7) Uani 1 1 d . .
C5 C 0.6501(2) 0.57610(13) 0.3737(3) 0.0235(8) Uani 1 1 d . .
O6 O 0.23285(18) 0.77445(10) 0.2254(3) 0.0495(9) Uani 1 1 d . .
N6 N 0.06504(15) 0.62141(10) -0.0957(2) 0.0210(6) Uani 1 1 d . .
C6 C 0.6787(2) 0.53957(13) 0.3173(3) 0.0285(8) Uani 1 1 d . .
H6A H 0.729692 0.529791 0.336114 0.034 Uiso 1 1 calc R U
N7 N 0.20652(15) 0.63348(10) 0.2048(2) 0.0194(6) Uani 1 1 d . .
C7 C 0.6296(2) 0.51819(14) 0.2328(3) 0.0322(9) Uani 1 1 d . .
H7A H 0.647370 0.493304 0.191700 0.039 Uiso 1 1 calc R U
O7 O 0.4442(2) 0.66017(15) 0.1388(3) 0.0656(11) Uani 1 1 d . .
H7 H 0.419416 0.642508 0.090518 0.098 Uiso 1 1 calc R U
N8 N 0.07574(16) 0.68000(11) 0.1668(2) 0.0243(7) Uani 1 1 d . .
O8 O 0.9749(2) 0.67880(14) 0.6114(3) 0.0636(11) Uani 1 1 d . .
C8 C 0.5546(2) 0.53212(13) 0.2060(3) 0.0304(9) Uani 1 1 d . .
H8A H 0.522599 0.516678 0.146621 0.037 Uiso 1 1 calc R U
C9 C 0.5255(2) 0.56785(13) 0.2636(3) 0.0260(8) Uani 1 1 d . .
H9A H 0.474055 0.576743 0.246859 0.031 Uiso 1 1 calc R U
C10 C 0.5757(2) 0.59017(12) 0.3475(3) 0.0228(8) Uani 1 1 d . .
C11 C 0.49708(18) 0.65435(12) 0.4110(3) 0.0212(7) Uani 1 1 d . .
H11A H 0.475684 0.657657 0.330570 0.025 Uiso 1 1 calc R U
H11B H 0.510381 0.686361 0.439905 0.025 Uiso 1 1 calc R U
C12 C 0.43498(19) 0.63622(12) 0.4703(3) 0.0215(7) Uani 1 1 d . .
C13 C 0.3709(2) 0.66507(12) 0.4560(3) 0.0251(8) Uani 1 1 d . .
C14 C 0.3662(2) 0.70878(14) 0.3827(3) 0.0334(9) Uani 1 1 d . .
H14A H 0.316186 0.722995 0.377750 0.050 Uiso 1 1 calc R U
H14B H 0.374771 0.700057 0.307448 0.050 Uiso 1 1 calc R U
H14C H 0.404578 0.731452 0.415500 0.050 Uiso 1 1 calc R U
C15 C 0.3107(2) 0.65457(14) 0.5098(3) 0.0314(9) Uani 1 1 d . .
H15A H 0.267782 0.674471 0.498772 0.038 Uiso 1 1 calc R U
C16 C 0.3117(2) 0.61575(15) 0.5794(3) 0.0357(10) Uani 1 1 d . .
C17 C 0.2473(3) 0.6055(2) 0.6408(4) 0.0569(14) Uani 1 1 d . .
H17A H 0.230709 0.572902 0.626718 0.085 Uiso 1 1 calc R U
H17B H 0.205363 0.626863 0.614331 0.085 Uiso 1 1 calc R U
H17C H 0.263792 0.610120 0.721429 0.085 Uiso 1 1 calc R U
C18 C 0.3743(2) 0.58689(14) 0.5897(3) 0.0317(9) Uani 1 1 d . .
H18A H 0.375017 0.559336 0.634268 0.038 Uiso 1 1 calc R U
C19 C 0.4362(2) 0.59611(12) 0.5382(3) 0.0251(8) Uani 1 1 d . .
C20 C 0.5009(2) 0.56099(13) 0.5598(3) 0.0315(9) Uani 1 1 d . .
H20A H 0.490234 0.537444 0.614176 0.047 Uiso 1 1 calc R U
H20B H 0.547605 0.577587 0.589598 0.047 Uiso 1 1 calc R U
H20C H 0.506420 0.545354 0.489408 0.047 Uiso 1 1 calc R U
C21 C 0.76473(19) 0.61272(12) 0.7315(3) 0.0226(8) Uani 1 1 d . .
H21A H 0.803807 0.624995 0.695954 0.027 Uiso 1 1 calc R U
C22 C 0.7779(2) 0.57124(13) 0.7937(3) 0.0275(8) Uani 1 1 d . .
H22A H 0.824411 0.555156 0.797032 0.033 Uiso 1 1 calc R U
C23 C 0.7245(2) 0.55391(13) 0.8492(3) 0.0317(9) Uani 1 1 d . .
H23A H 0.733845 0.526094 0.892840 0.038 Uiso 1 1 calc R U
C24 C 0.6550(2) 0.57749(12) 0.8418(3) 0.0261(8) Uani 1 1 d . .
C25 C 0.5955(2) 0.56258(14) 0.8984(3) 0.0336(9) Uani 1 1 d . .
H25A H 0.602119 0.535353 0.944466 0.040 Uiso 1 1 calc R U
C26 C 0.5303(2) 0.58646(14) 0.8874(3) 0.0316(9) Uani 1 1 d . .
H26A H 0.491777 0.575818 0.926292 0.038 Uiso 1 1 calc R U
C27 C 0.5175(2) 0.62756(13) 0.8185(3) 0.0273(8) Uani 1 1 d . .
C28 C 0.4507(2) 0.65404(15) 0.8043(3) 0.0313(9) Uani 1 1 d . .
H28A H 0.411030 0.645571 0.843184 0.038 Uiso 1 1 calc R U
C29 C 0.4433(2) 0.69208(15) 0.7342(3) 0.0324(10) Uani 1 1 d . .
H29A H 0.398591 0.710353 0.725052 0.039 Uiso 1 1 calc R U
C30 C 0.5016(2) 0.70422(13) 0.6757(3) 0.0268(8) Uani 1 1 d . .
H30A H 0.495396 0.730644 0.626978 0.032 Uiso 1 1 calc R U
C31 C 0.57415(19) 0.64242(12) 0.7596(3) 0.0213(7) Uani 1 1 d . .
C32 C 0.64456(19) 0.61797(12) 0.7745(3) 0.0207(7) Uani 1 1 d . .
C33 C 0.2618(2) 0.68880(12) 0.0112(3) 0.0291(9) Uani 1 1 d . .
C34 C 0.1326(2) 0.73336(13) -0.0311(3) 0.0276(8) Uani 1 1 d . .
C35 C 0.2106(2) 0.74150(13) 0.1760(3) 0.0315(9) Uani 1 1 d . .
C36 C 0.13215(19) 0.62931(12) -0.0281(3) 0.0200(7) Uani 1 1 d . .
C37 C 0.1410(2) 0.56358(12) -0.1328(3) 0.0227(8) Uani 1 1 d . .
C38 C 0.1655(2) 0.52471(13) -0.1862(3) 0.0281(8) Uani 1 1 d . .
H38A H 0.214382 0.511809 -0.164023 0.034 Uiso 1 1 calc R U
C39 C 0.1150(2) 0.50580(13) -0.2735(3) 0.0325(9) Uani 1 1 d . .
H39A H 0.129513 0.479393 -0.313079 0.039 Uiso 1 1 calc R U
C40 C 0.0427(2) 0.52484(13) -0.3048(3) 0.0308(9) Uani 1 1 d . .
H40A H 0.009680 0.511186 -0.365754 0.037 Uiso 1 1 calc R U
C41 C 0.0181(2) 0.56276(13) -0.2497(3) 0.0278(8) Uani 1 1 d . .
H41A H -0.031275 0.575116 -0.270124 0.033 Uiso 1 1 calc R U
C42 C 0.0691(2) 0.58195(12) -0.1629(3) 0.0224(7) Uani 1 1 d . .
C43 C -0.00032(18) 0.65210(12) -0.1080(3) 0.0215(7) Uani 1 1 d . .
H43A H -0.020526 0.654489 -0.189056 0.026 Uiso 1 1 calc R U
H43B H 0.017462 0.683870 -0.082576 0.026 Uiso 1 1 calc R U
C44 C -0.06564(19) 0.63961(12) -0.0482(3) 0.0206(7) Uani 1 1 d . .
C45 C -0.1238(2) 0.67279(12) -0.0648(3) 0.0231(8) Uani 1 1 d . .
C46 C -0.1201(2) 0.71532(13) -0.1395(3) 0.0291(9) Uani 1 1 d . .
H46A H -0.166554 0.733638 -0.143724 0.044 Uiso 1 1 calc R U
H46B H -0.114336 0.704869 -0.214753 0.044 Uiso 1 1 calc R U
H46C H -0.076972 0.734945 -0.108097 0.044 Uiso 1 1 calc R U
C47 C -0.1871(2) 0.66728(13) -0.0138(3) 0.0272(8) Uani 1 1 d . .
H47A H -0.226426 0.689859 -0.027569 0.033 Uiso 1 1 calc R U
C48 C -0.1941(2) 0.62982(14) 0.0564(3) 0.0296(9) Uani 1 1 d . .
C49 C -0.2612(2) 0.62473(17) 0.1151(4) 0.0462(12) Uani 1 1 d . .
H49A H -0.246646 0.633145 0.194316 0.069 Uiso 1 1 calc R U
H49B H -0.278871 0.592088 0.109210 0.069 Uiso 1 1 calc R U
H49C H -0.301539 0.645647 0.080082 0.069 Uiso 1 1 calc R U
C50 C -0.1360(2) 0.59716(13) 0.0719(3) 0.0289(9) Uani 1 1 d . .
H50A H -0.140004 0.570972 0.119292 0.035 Uiso 1 1 calc R U
C51 C -0.0719(2) 0.60085(12) 0.0214(3) 0.0234(8) Uani 1 1 d . .
C52 C -0.0138(2) 0.56166(13) 0.0463(3) 0.0329(9) Uani 1 1 d . .
H52A H -0.027625 0.540943 0.104410 0.049 Uiso 1 1 calc R U
H52B H 0.035870 0.575397 0.072683 0.049 Uiso 1 1 calc R U
H52C H -0.012302 0.543435 -0.021999 0.049 Uiso 1 1 calc R U
C53 C 0.2716(2) 0.61061(13) 0.2230(3) 0.0249(8) Uani 1 1 d . .
H53A H 0.311427 0.621497 0.187148 0.030 Uiso 1 1 calc R U
C54 C 0.2841(2) 0.57097(13) 0.2929(3) 0.0297(9) Uani 1 1 d . .
H54A H 0.331079 0.555101 0.301931 0.036 Uiso 1 1 calc R U
C55 C 0.2289(2) 0.55542(14) 0.3474(3) 0.0328(9) Uani 1 1 d . .
H55A H 0.236790 0.528457 0.394286 0.039 Uiso 1 1 calc R U
C56 C 0.1598(2) 0.57969(13) 0.3338(3) 0.0285(8) Uani 1 1 d . .
C57 C 0.0991(2) 0.56726(15) 0.3909(4) 0.0365(10) Uani 1 1 d . .
H57A H 0.104386 0.540958 0.440010 0.044 Uiso 1 1 calc R U
C58 C 0.0346(2) 0.59227(15) 0.3761(3) 0.0372(10) Uani 1 1 d . .
H58A H -0.004696 0.583412 0.415367 0.045 Uiso 1 1 calc R U
C59 C 0.0243(2) 0.63207(14) 0.3019(3) 0.0311(9) Uani 1 1 d . .
C60 C -0.0411(2) 0.65980(15) 0.2845(4) 0.0358(10) Uani 1 1 d . .
H60A H -0.081612 0.652905 0.323083 0.043 Uiso 1 1 calc R U
C61 C -0.0459(2) 0.69667(16) 0.2118(4) 0.0363(10) Uani 1 1 d . .
H61A H -0.089690 0.715887 0.200809 0.044 Uiso 1 1 calc R U
C62 C 0.0132(2) 0.70654(14) 0.1530(3) 0.0298(9) Uani 1 1 d . .
H62A H 0.008943 0.732409 0.102604 0.036 Uiso 1 1 calc R U
C63 C 0.0817(2) 0.64418(13) 0.2428(3) 0.0241(8) Uani 1 1 d . .
C64 C 0.1509(2) 0.61849(12) 0.2605(3) 0.0224(8) Uani 1 1 d . .
C65 C 0.5148(4) 0.66866(19) 0.1104(5) 0.0739(19) Uani 1 1 d . .
H65A H 0.545320 0.686838 0.170111 0.111 Uiso 1 1 calc R U
H65B H 0.508957 0.686487 0.040123 0.111 Uiso 1 1 calc R U
H65C H 0.539707 0.638646 0.100850 0.111 Uiso 1 1 calc R U
C66 C 1.0503(3) 0.66688(17) 0.6107(4) 0.0486(12) Uani 1 1 d . .
H66A H 1.064108 0.675571 0.538402 0.073 Uiso 1 1 calc R U
H66B H 1.057026 0.632924 0.622363 0.073 Uiso 1 1 calc R U
H66C H 1.082618 0.683816 0.670955 0.073 Uiso 1 1 calc R U
H8 H 0.943(3) 0.653(2) 0.579(5) 0.10(2) Uiso 1 1 d . .

loop_
_atom_site_aniso_label
_atom_site_aniso_U_11
_atom_site_aniso_U_22
_atom_site_aniso_U_33
_atom_site_aniso_U_23
_atom_site_aniso_U_13
_atom_site_aniso_U_12
Re1 0.02143(8) 0.01842(7) 0.01894(8) 0.00080(5) 0.00230(6) -0.00081(5)
Br1 0.0227(2) 0.0697(3) 0.0332(2) -0.0145(2) 0.00477(17) 0.00878(19)
N1 0.0184(15) 0.0263(16) 0.0227(16) -0.0048(13) 0.0011(13) 0.0036(12)
O1 0.0313(17) 0.055(2) 0.062(2) 0.0212(17) 0.0176(16) -0.0030(14)
C1 0.033(2) 0.0232(19) 0.030(2) 0.0068(16) 0.0041(18) -0.0012(16)
Re2 0.02278(8) 0.01820(7) 0.02268(8) 0.00041(5) 0.00091(6) 0.00000(5)
Br2 0.02401(19) 0.0345(2) 0.0326(2) -0.00171(17) 0.00728(16) 0.00560(15)
O2 0.0532(19) 0.0279(15) 0.0421(18) -0.0107(14) -0.0016(15) -0.0040(14)
N2 0.0211(15) 0.0191(14) 0.0221(16) -0.0028(12) 0.0035(13) 0.0009(12)
C2 0.026(2) 0.0254(19) 0.028(2) 0.0042(16) 0.0005(17) 0.0010(15)
N3 0.0197(15) 0.0212(14) 0.0164(15) -0.0014(12) 0.0028(12) -0.0010(11)
O3 0.0525(19) 0.0351(17) 0.0423(18) 0.0172(14) 0.0045(15) 0.0110(14)
C3 0.027(2) 0.027(2) 0.029(2) -0.0011(17) 0.0077(17) -0.0011(16)
O4 0.0381(17) 0.0370(17) 0.065(2) 0.0210(15) 0.0238(17) 0.0059(13)
N4 0.0228(15) 0.0224(15) 0.0181(15) -0.0059(12) 0.0017(13) 0.0036(12)
C4 0.0229(18) 0.0214(17) 0.0178(18) 0.0028(14) 0.0042(15) 0.0000(14)
N5 0.0175(15) 0.0234(15) 0.0248(16) -0.0009(13) 0.0030(13) 0.0026(12)
O5 0.0524(19) 0.0307(16) 0.0386(18) 0.0113(14) -0.0017(15) 0.0064(14)
C5 0.0246(19) 0.0266(19) 0.0204(18) -0.0020(15) 0.0070(15) 0.0018(15)
O6 0.064(2) 0.0261(16) 0.050(2) -0.0094(14) -0.0172(17) -0.0032(15)
N6 0.0175(15) 0.0228(15) 0.0220(16) -0.0013(12) 0.0012(12) 0.0009(12)
C6 0.030(2) 0.031(2) 0.027(2) -0.0005(16) 0.0110(17) 0.0070(16)
N7 0.0203(15) 0.0190(14) 0.0188(15) -0.0025(12) 0.0028(12) -0.0004(11)
C7 0.042(2) 0.029(2) 0.028(2) -0.0046(17) 0.0107(19) 0.0034(17)
O7 0.080(3) 0.077(3) 0.036(2) -0.0096(18) -0.002(2) 0.027(2)
N8 0.0275(17) 0.0227(15) 0.0217(16) -0.0101(13) 0.0017(14) 0.0026(12)
O8 0.050(2) 0.065(3) 0.070(3) -0.018(2) -0.005(2) 0.0093(19)
C8 0.043(2) 0.0259(19) 0.022(2) -0.0062(16) 0.0027(18) -0.0058(17)
C9 0.028(2) 0.0252(19) 0.0229(19) -0.0018(15) -0.0021(16) -0.0017(15)
C10 0.0266(19) 0.0216(18) 0.0201(19) -0.0001(14) 0.0034(16) 0.0013(14)
C11 0.0200(17) 0.0181(17) 0.0250(19) 0.0010(14) 0.0024(15) 0.0026(13)
C12 0.0221(18) 0.0212(17) 0.0205(18) -0.0050(14) 0.0012(15) -0.0002(14)
C13 0.0266(19) 0.0230(18) 0.024(2) -0.0063(15) 0.0002(16) 0.0019(15)
C14 0.034(2) 0.027(2) 0.038(2) 0.0022(18) 0.0022(19) 0.0126(17)
C15 0.0194(19) 0.037(2) 0.038(2) -0.0065(19) 0.0056(17) 0.0008(16)
C16 0.033(2) 0.045(2) 0.032(2) -0.0114(19) 0.0129(19) -0.0120(19)
C17 0.040(3) 0.078(4) 0.058(3) -0.006(3) 0.025(2) -0.017(3)
C18 0.038(2) 0.030(2) 0.028(2) -0.0020(17) 0.0080(18) -0.0102(17)
C19 0.030(2) 0.0206(18) 0.024(2) -0.0057(15) 0.0039(16) -0.0005(15)
C20 0.049(2) 0.0184(18) 0.029(2) 0.0037(16) 0.0098(19) 0.0024(17)
C21 0.0214(18) 0.0257(18) 0.0207(19) -0.0032(15) 0.0031(15) -0.0003(14)
C22 0.027(2) 0.0257(19) 0.028(2) 0.0003(16) 0.0014(17) 0.0049(15)
C23 0.042(2) 0.0224(19) 0.029(2) 0.0025(16) 0.0032(19) 0.0031(17)
C24 0.037(2) 0.0197(17) 0.0219(19) -0.0008(15) 0.0052(17) -0.0053(15)
C25 0.039(2) 0.029(2) 0.033(2) 0.0059(17) 0.0094(19) -0.0082(17)
C26 0.033(2) 0.038(2) 0.027(2) -0.0029(17) 0.0141(18) -0.0136(17)
C27 0.030(2) 0.029(2) 0.025(2) -0.0103(16) 0.0101(17) -0.0057(16)
C28 0.024(2) 0.042(2) 0.030(2) -0.0163(19) 0.0101(17) -0.0051(17)
C29 0.022(2) 0.045(2) 0.029(2) -0.0172(19) 0.0008(17) 0.0036(17)
C30 0.032(2) 0.0265(19) 0.021(2) -0.0027(15) 0.0020(17) 0.0057(16)
C31 0.0237(18) 0.0209(17) 0.0191(18) -0.0075(14) 0.0033(15) -0.0005(14)
C32 0.0244(18) 0.0197(17) 0.0176(18) -0.0038(14) 0.0025(15) -0.0016(14)
C33 0.031(2) 0.0202(18) 0.035(2) 0.0087(16) 0.0017(19) 0.0021(15)
C34 0.029(2) 0.0245(19) 0.029(2) -0.0044(16) 0.0045(17) -0.0002(16)
C35 0.036(2) 0.0215(19) 0.034(2) 0.0046(17) -0.0049(18) 0.0028(16)
C36 0.0206(18) 0.0226(17) 0.0173(18) 0.0022(14) 0.0046(14) 0.0017(14)
C37 0.0253(19) 0.0217(17) 0.0222(19) 0.0004(14) 0.0069(15) -0.0010(14)
C38 0.035(2) 0.0229(18) 0.030(2) -0.0003(16) 0.0140(18) 0.0036(16)
C39 0.047(2) 0.0219(19) 0.032(2) -0.0035(16) 0.017(2) -0.0037(17)
C40 0.041(2) 0.027(2) 0.024(2) -0.0030(16) 0.0035(18) -0.0103(17)
C41 0.0250(19) 0.028(2) 0.028(2) 0.0026(16) -0.0015(16) -0.0045(15)
C42 0.0250(18) 0.0192(17) 0.0234(19) -0.0005(14) 0.0054(15) 0.0003(14)
C43 0.0180(17) 0.0190(17) 0.027(2) 0.0012(15) 0.0023(15) 0.0034(13)
C44 0.0210(18) 0.0201(17) 0.0200(18) -0.0042(14) 0.0013(15) 0.0003(13)
C45 0.0239(19) 0.0209(17) 0.024(2) -0.0033(15) 0.0039(16) -0.0021(14)
C46 0.030(2) 0.0236(19) 0.033(2) 0.0031(16) 0.0036(18) 0.0077(15)
C47 0.0204(18) 0.029(2) 0.032(2) -0.0090(17) 0.0028(16) 0.0037(15)
C48 0.029(2) 0.030(2) 0.031(2) -0.0102(17) 0.0095(17) -0.0050(16)
C49 0.043(3) 0.047(3) 0.055(3) -0.006(2) 0.027(2) -0.008(2)
C50 0.038(2) 0.0223(18) 0.028(2) -0.0020(16) 0.0110(18) -0.0077(16)
C51 0.0276(19) 0.0195(17) 0.0226(19) -0.0034(14) 0.0026(16) -0.0003(14)
C52 0.045(2) 0.0227(19) 0.033(2) 0.0072(17) 0.0130(19) 0.0053(17)
C53 0.0266(19) 0.0253(19) 0.0224(19) -0.0022(15) 0.0028(16) 0.0009(15)
C54 0.035(2) 0.0252(19) 0.027(2) -0.0031(16) -0.0006(18) 0.0043(16)
C55 0.044(2) 0.024(2) 0.029(2) 0.0035(16) 0.0012(19) 0.0000(17)
C56 0.036(2) 0.0242(19) 0.024(2) -0.0018(16) 0.0023(17) -0.0062(16)
C57 0.042(2) 0.033(2) 0.036(2) 0.0032(19) 0.011(2) -0.0123(19)
C58 0.037(2) 0.045(3) 0.031(2) -0.007(2) 0.0111(19) -0.0140(19)
C59 0.031(2) 0.035(2) 0.027(2) -0.0102(17) 0.0054(18) -0.0070(17)
C60 0.028(2) 0.045(3) 0.034(2) -0.020(2) 0.0076(18) -0.0036(18)
C61 0.0170(19) 0.052(3) 0.039(3) -0.023(2) 0.0030(18) 0.0074(17)
C62 0.031(2) 0.0262(19) 0.030(2) -0.0093(17) 0.0001(18) 0.0052(16)
C63 0.0240(19) 0.0250(18) 0.0217(19) -0.0072(15) -0.0005(16) -0.0023(15)
C64 0.0268(19) 0.0208(17) 0.0192(18) -0.0053(14) 0.0026(15) -0.0026(14)
C65 0.138(6) 0.043(3) 0.049(3) -0.005(2) 0.042(4) -0.042(3)
C66 0.059(3) 0.042(3) 0.048(3) 0.002(2) 0.016(2) -0.006(2)

loop_
_atom_type_symbol
_atom_type_description
_atom_type_scat_dispersion_real
_atom_type_scat_dispersion_imag
_atom_type_scat_source
C C 0.0033 0.0016 'International Tables Vol C Tables 4.2.6.8 and 6.1.1.4'
H H 0.0000 0.0000 'International Tables Vol C Tables 4.2.6.8 and 6.1.1.4'
N N 0.0061 0.0033 'International Tables Vol C Tables 4.2.6.8 and 6.1.1.4'
O O 0.0106 0.0060 'International Tables Vol C Tables 4.2.6.8 and 6.1.1.4'
Br Br -0.2901 2.4595 'International Tables Vol C Tables 4.2.6.8 and 6.1.1.4'
Re Re -1.0185 7.2310 'International Tables Vol C Tables 4.2.6.8 and 6.1.1.4'

loop_
_geom_angle_atom_site_label_1
_geom_angle_atom_site_label_2
_geom_angle_atom_site_label_3
_geom_angle
C3 Re1 C1 87.41(16)
C3 Re1 C2 88.70(16)
C1 Re1 C2 89.41(16)
C3 Re1 N3 173.28(13)
C1 Re1 N3 96.56(13)
C2 Re1 N3 96.74(13)
C3 Re1 C4 91.54(15)
C1 Re1 C4 90.68(15)
C2 Re1 C4 179.74(14)
N3 Re1 C4 83.01(12)
C3 Re1 N4 100.78(14)
C1 Re1 N4 171.54(13)
C2 Re1 N4 88.64(13)
N3 Re1 N4 75.50(11)
C4 Re1 N4 91.24(12)
C4 N1 C5 112.1(3)
C4 N1 H1A 123.9
C5 N1 H1A 123.9
O1 C1 Re1 177.9(4)
C34 Re2 C33 86.19(16)
C34 Re2 C35 87.51(15)
C33 Re2 C35 90.95(17)
C34 Re2 C36 92.39(14)
C33 Re2 C36 87.79(15)
C35 Re2 C36 178.74(16)
C34 Re2 N7 173.97(13)
C33 Re2 N7 98.23(13)
C35 Re2 N7 96.48(13)
C36 Re2 N7 83.72(12)
C34 Re2 N8 100.05(14)
C33 Re2 N8 173.29(13)
C35 Re2 N8 91.79(15)
C36 Re2 N8 89.47(12)
N7 Re2 N8 75.37(11)
C4 N2 C10 111.1(3)
C4 N2 C11 125.7(3)
C10 N2 C11 122.9(3)
O2 C2 Re1 176.2(3)
C21 N3 C32 117.6(3)
C21 N3 Re1 126.9(2)
C32 N3 Re1 115.1(2)
O3 C3 Re1 177.8(3)
C30 N4 C31 118.0(3)
C30 N4 Re1 126.8(3)
C31 N4 Re1 115.1(2)
N1 C4 N2 104.8(3)
N1 C4 Re1 123.5(2)
N2 C4 Re1 131.6(2)
C36 N5 C37 111.6(3)
C36 N5 H5A 124.2
C37 N5 H5A 124.2
C10 C5 N1 105.5(3)
C10 C5 C6 121.9(3)
N1 C5 C6 132.6(3)
C36 N6 C42 110.9(3)
C36 N6 C43 125.9(3)
C42 N6 C43 122.9(3)
C7 C6 C5 116.7(3)
C7 C6 H6A 121.6
C5 C6 H6A 121.6
C53 N7 C64 117.8(3)
C53 N7 Re2 127.2(2)
C64 N7 Re2 114.7(2)
C6 C7 C8 121.7(4)
C6 C7 H7A 119.1
C8 C7 H7A 119.1
C65 O7 H7 109.5
C62 N8 C63 118.3(3)
C62 N8 Re2 126.6(3)
C63 N8 Re2 115.1(2)
C66 O8 H8 109(4)
C9 C8 C7 121.6(3)
C9 C8 H8A 119.2
C7 C8 H8A 119.2
C8 C9 C10 116.6(3)
C8 C9 H9A 121.7
C10 C9 H9A 121.7
C5 C10 N2 106.5(3)
C5 C10 C9 121.4(3)
N2 C10 C9 132.1(3)
N2 C11 C12 119.5(3)
N2 C11 H11A 107.4
C12 C11 H11A 107.4
N2 C11 H11B 107.4
C12 C11 H11B 107.4
H11A C11 H11B 107.0
C19 C12 C13 118.6(3)
C19 C12 C11 127.7(3)
C13 C12 C11 113.6(3)
C15 C13 C12 120.5(4)
C15 C13 C14 118.6(3)
C12 C13 C14 120.9(3)
C13 C14 H14A 109.5
C13 C14 H14B 109.5
H14A C14 H14B 109.5
C13 C14 H14C 109.5
H14A C14 H14C 109.5
H14B C14 H14C 109.5
C13 C15 C16 121.7(4)
C13 C15 H15A 119.2
C16 C15 H15A 119.2
C18 C16 C15 117.0(4)
C18 C16 C17 121.6(4)
C15 C16 C17 121.3(4)
C16 C17 H17A 109.5
C16 C17 H17B 109.5
H17A C17 H17B 109.5
C16 C17 H17C 109.5
H17A C17 H17C 109.5
H17B C17 H17C 109.5
C16 C18 C19 123.4(4)
C16 C18 H18A 118.3
C19 C18 H18A 118.3
C18 C19 C12 118.7(3)
C18 C19 C20 116.6(3)
C12 C19 C20 124.8(3)
C19 C20 H20A 109.5
C19 C20 H20B 109.5
H20A C20 H20B 109.5
C19 C20 H20C 109.5
H20A C20 H20C 109.5
H20B C20 H20C 109.5
N3 C21 C22 122.4(3)
N3 C21 H21A 118.8
C22 C21 H21A 118.8
C23 C22 C21 120.2(3)
C23 C22 H22A 119.9
C21 C22 H22A 119.9
C22 C23 C24 119.5(3)
C22 C23 H23A 120.3
C24 C23 H23A 120.3
C32 C24 C23 117.3(3)
C32 C24 C25 118.8(4)
C23 C24 C25 123.9(3)
C26 C25 C24 121.1(4)
C26 C25 H25A 119.5
C24 C25 H25A 119.5
C25 C26 C27 121.5(4)
C25 C26 H26A 119.2
C27 C26 H26A 119.2
C31 C27 C28 117.2(4)
C31 C27 C26 118.8(3)
C28 C27 C26 124.0(4)
C29 C28 C27 119.5(4)
C29 C28 H28A 120.2
C27 C28 H28A 120.2
C28 C29 C30 120.3(4)
C28 C29 H29A 119.9
C30 C29 H29A 119.9
N4 C30 C29 121.6(4)
N4 C30 H30A 119.2
C29 C30 H30A 119.2
N4 C31 C27 123.3(3)
N4 C31 C32 117.1(3)
C27 C31 C32 119.6(3)
N3 C32 C24 122.9(3)
N3 C32 C31 117.0(3)
C24 C32 C31 120.1(3)
O4 C33 Re2 178.1(4)
O5 C34 Re2 177.6(4)
O6 C35 Re2 175.2(4)
N5 C36 N6 105.4(3)
N5 C36 Re2 122.8(2)
N6 C36 Re2 131.5(2)
C42 C37 C38 122.2(3)
C42 C37 N5 105.4(3)
C38 C37 N5 132.4(3)
C39 C38 C37 116.4(4)
C39 C38 H38A 121.8
C37 C38 H38A 121.8
C38 C39 C40 121.3(4)
C38 C39 H39A 119.3
C40 C39 H39A 119.3
C41 C40 C39 122.0(4)
C41 C40 H40A 119.0
C39 C40 H40A 119.0
C40 C41 C42 116.6(3)
C40 C41 H41A 121.7
C42 C41 H41A 121.7
C41 C42 C37 121.5(3)
C41 C42 N6 131.7(3)
C37 C42 N6 106.6(3)
N6 C43 C44 119.2(3)
N6 C43 H43A 107.5
C44 C43 H43A 107.5
N6 C43 H43B 107.5
C44 C43 H43B 107.5
H43A C43 H43B 107.0
C45 C44 C51 118.9(3)
C45 C44 C43 113.2(3)
C51 C44 C43 127.9(3)
C47 C45 C44 120.6(3)
C47 C45 C46 118.2(3)
C44 C45 C46 121.2(3)
C45 C46 H46A 109.5
C45 C46 H46B 109.5
H46A C46 H46B 109.5
C45 C46 H46C 109.5
H46A C46 H46C 109.5
H46B C46 H46C 109.5
C48 C47 C45 121.6(3)
C48 C47 H47A 119.2
C45 C47 H47A 119.2
C47 C48 C50 117.1(3)
C47 C48 C49 121.7(4)
C50 C48 C49 121.2(4)
C48 C49 H49A 109.5
C48 C49 H49B 109.5
H49A C49 H49B 109.5
C48 C49 H49C 109.5
H49A C49 H49C 109.5
H49B C49 H49C 109.5
C48 C50 C51 123.4(4)
C48 C50 H50A 118.3
C51 C50 H50A 118.3
C50 C51 C44 118.4(3)
C50 C51 C52 116.7(3)
C44 C51 C52 124.9(3)
C51 C52 H52A 109.5
C51 C52 H52B 109.5
H52A C52 H52B 109.5
C51 C52 H52C 109.5
H52A C52 H52C 109.5
H52B C52 H52C 109.5
N7 C53 C54 122.8(4)
N7 C53 H53A 118.6
C54 C53 H53A 118.6
C55 C54 C53 119.9(4)
C55 C54 H54A 120.1
C53 C54 H54A 120.1
C54 C55 C56 119.3(4)
C54 C55 H55A 120.4
C56 C55 H55A 120.4
C64 C56 C55 117.6(4)
C64 C56 C57 118.8(4)
C55 C56 C57 123.6(4)
C58 C57 C56 121.1(4)
C58 C57 H57A 119.5
C56 C57 H57A 119.5
C57 C58 C59 121.2(4)
C57 C58 H58A 119.4
C59 C58 H58A 119.4
C63 C59 C60 117.4(4)
C63 C59 C58 118.9(4)
C60 C59 C58 123.7(4)
C61 C60 C59 119.4(4)
C61 C60 H60A 120.3
C59 C60 H60A 120.3
C60 C61 C62 120.6(4)
C60 C61 H61A 119.7
C62 C61 H61A 119.7
N8 C62 C61 121.1(4)
N8 C62 H62A 119.5
C61 C62 H62A 119.5
N8 C63 C59 123.2(3)
N8 C63 C64 116.9(3)
C59 C63 C64 120.0(3)
N7 C64 C56 122.7(3)
N7 C64 C63 117.3(3)
C56 C64 C63 120.0(3)
O7 C65 H65A 109.5
O7 C65 H65B 109.5
H65A C65 H65B 109.5
O7 C65 H65C 109.5
H65A C65 H65C 109.5
H65B C65 H65C 109.5
O8 C66 H66A 109.5
O8 C66 H66B 109.5
H66A C66 H66B 109.5
O8 C66 H66C 109.5
H66A C66 H66C 109.5
H66B C66 H66C 109.5

loop_
_geom_bond_atom_site_label_1
_geom_bond_atom_site_label_2
_geom_bond_distance
Re1 C3 1.912(4)
Re1 C1 1.920(4)
Re1 C2 1.951(4)
Re1 N3 2.180(3)
Re1 C4 2.182(3)
Re1 N4 2.189(3)
N1 C4 1.354(4)
N1 C5 1.388(4)
N1 H1A 0.8800
O1 C1 1.143(5)
Re2 C34 1.909(4)
Re2 C33 1.934(4)
Re2 C35 1.955(4)
Re2 C36 2.182(3)
Re2 N7 2.186(3)
Re2 N8 2.189(3)
O2 C2 1.152(4)
N2 C4 1.359(4)
N2 C10 1.392(4)
N2 C11 1.461(4)
N3 C21 1.336(4)
N3 C32 1.369(4)
O3 C3 1.155(4)
O4 C33 1.151(5)
N4 C30 1.344(4)
N4 C31 1.363(4)
N5 C36 1.354(4)
N5 C37 1.400(4)
N5 H5A 0.8800
O5 C34 1.159(4)
C5 C10 1.384(5)
C5 C6 1.388(5)
O6 C35 1.147(4)
N6 C36 1.362(4)
N6 C42 1.394(4)
N6 C43 1.453(4)
C6 C7 1.378(5)
C6 H6A 0.9500
N7 C53 1.326(4)
N7 C64 1.366(4)
C7 C8 1.395(5)
C7 H7A 0.9500
O7 C65 1.393(7)
O7 H7 0.8400
N8 C62 1.343(5)
N8 C63 1.365(5)
O8 C66 1.402(6)
O8 H8 0.98(6)
C8 C9 1.383(5)
C8 H8A 0.9500
C9 C10 1.395(5)
C9 H9A 0.9500
C11 C12 1.516(5)
C11 H11A 0.9900
C11 H11B 0.9900
C12 C19 1.403(5)
C12 C13 1.404(5)
C13 C15 1.386(5)
C13 C14 1.521(5)
C14 H14A 0.9800
C14 H14B 0.9800
C14 H14C 0.9800
C15 C16 1.386(6)
C15 H15A 0.9500
C16 C18 1.384(6)
C16 C17 1.507(6)
C17 H17A 0.9800
C17 H17B 0.9800
C17 H17C 0.9800
C18 C19 1.390(5)
C18 H18A 0.9500
C19 C20 1.523(5)
C20 H20A 0.9800
C20 H20B 0.9800
C20 H20C 0.9800
C21 C22 1.398(5)
C21 H21A 0.9500
C22 C23 1.354(5)
C22 H22A 0.9500
C23 C24 1.411(5)
C23 H23A 0.9500
C24 C32 1.404(5)
C24 C25 1.428(5)
C25 C26 1.344(6)
C25 H25A 0.9500
C26 C27 1.432(5)
C26 H26A 0.9500
C27 C31 1.403(5)
C27 C28 1.405(5)
C28 C29 1.367(6)
C28 H28A 0.9500
C29 C30 1.402(6)
C29 H29A 0.9500
C30 H30A 0.9500
C31 C32 1.431(5)
C37 C42 1.388(5)
C37 C38 1.389(5)
C38 C39 1.384(5)
C38 H38A 0.9500
C39 C40 1.403(6)
C39 H39A 0.9500
C40 C41 1.379(5)
C40 H40A 0.9500
C41 C42 1.387(5)
C41 H41A 0.9500
C43 C44 1.522(5)
C43 H43A 0.9900
C43 H43B 0.9900
C44 C45 1.399(5)
C44 C51 1.403(5)
C45 C47 1.394(5)
C45 C46 1.517(5)
C46 H46A 0.9800
C46 H46B 0.9800
C46 H46C 0.9800
C47 C48 1.380(5)
C47 H47A 0.9500
C48 C50 1.388(5)
C48 C49 1.507(5)
C49 H49A 0.9800
C49 H49B 0.9800
C49 H49C 0.9800
C50 C51 1.397(5)
C50 H50A 0.9500
C51 C52 1.524(5)
C52 H52A 0.9800
C52 H52B 0.9800
C52 H52C 0.9800
C53 C54 1.405(5)
C53 H53A 0.9500
C54 C55 1.354(6)
C54 H54A 0.9500
C55 C56 1.410(5)
C55 H55A 0.9500
C56 C64 1.408(5)
C56 C57 1.430(5)
C57 C58 1.349(6)
C57 H57A 0.9500
C58 C59 1.437(6)
C58 H58A 0.9500
C59 C63 1.396(5)
C59 C60 1.404(5)
C60 C61 1.362(6)
C60 H60A 0.9500
C61 C62 1.405(6)
C61 H61A 0.9500
C62 H62A 0.9500
C63 C64 1.429(5)
C65 H65A 0.9800
C65 H65B 0.9800
C65 H65C 0.9800
C66 H66A 0.9800
C66 H66B 0.9800
C66 H66C 0.9800
